data_1512703
loop_
_publ_author_name
'Hai-Jun Xu'
'Li Xu'

_publ_section_title
;
 Synthesis, crystal structures and properties of two complexes constructed
 from in situ-generated new ligands
;
_journal_name_full
;
Inorganica Chimica Acta
;
_journal_page_first 140
_journal_page_last 145
_journal_volume 393
_journal_year 2012
_chemical_formula_sum 'C9 H7 Mn N O4'
_chemical_formula_weight 248.10
_space_group_IT_number 14
_symmetry_cell_setting monoclinic
_symmetry_space_group_name_Hall '-P 2ybc'
_symmetry_space_group_name_H-M 'P 1 21/c 1'
_atom_sites_solution_hydrogens geom
_atom_sites_solution_primary direct
_atom_sites_solution_secondary difmap
_cell_angle_alpha 90.00
_cell_angle_beta 101.04(3)
_cell_angle_gamma 90.00
_cell_formula_units_Z 4
_cell_length_a 14.637(3)
_cell_length_b 7.5356(15)
_cell_length_c 8.7567(18)
_cell_measurement_temperature 293(2)
_cell_volume 948.0(3)
_computing_structure_refinement 'SHELXL-97 (Sheldrick, 1997)'
_computing_structure_solution 'SHELXS-97 (Sheldrick, 1990)'
_diffrn_ambient_temperature 293(2)
_diffrn_measured_fraction_theta_full 0.999
_diffrn_measured_fraction_theta_max 0.999
_diffrn_radiation_monochromator graphite
_diffrn_radiation_source 'fine-focus sealed tube'
_diffrn_radiation_type MoK\a
_diffrn_radiation_wavelength 0.71073
_diffrn_reflns_av_R_equivalents 0.0585
_diffrn_reflns_av_sigmaI/netI 0.0441
_diffrn_reflns_limit_h_max 18
_diffrn_reflns_limit_h_min -19
_diffrn_reflns_limit_k_max 9
_diffrn_reflns_limit_k_min -9
_diffrn_reflns_limit_l_max 11
_diffrn_reflns_limit_l_min -11
_diffrn_reflns_number 9274
_diffrn_reflns_theta_full 27.48
_diffrn_reflns_theta_max 27.48
_diffrn_reflns_theta_min 3.05
_exptl_absorpt_coefficient_mu 1.383
_exptl_crystal_density_diffrn 1.738
_exptl_crystal_density_method 'not measured'
_exptl_crystal_F_000 500
_refine_diff_density_max 1.656
_refine_diff_density_min -0.694
_refine_diff_density_rms 0.112
_refine_ls_extinction_method none
_refine_ls_goodness_of_fit_ref 1.098
_refine_ls_hydrogen_treatment mixed
_refine_ls_matrix_type full
_refine_ls_number_parameters 147
_refine_ls_number_reflns 2165
_refine_ls_number_restraints 24
_refine_ls_restrained_S_all 1.099
_refine_ls_R_factor_all 0.0703
_refine_ls_R_factor_gt 0.0615
_refine_ls_shift/su_max 0.000
_refine_ls_shift/su_mean 0.000
_refine_ls_structure_factor_coef Fsqd
_refine_ls_weighting_details 'calc w=1/[\s^2^(Fo^2^)+(0.0614P)^2^+3.4400P] where P=(Fo^2^+2Fc^2^)/3'
_refine_ls_weighting_scheme calc
_refine_ls_wR_factor_gt 0.1543
_refine_ls_wR_factor_ref 0.1599
_reflns_number_gt 1838
_reflns_number_total 2165
_reflns_threshold_expression >2sigma(I)
_cod_data_source_file ICA-2013-394-140-145-2.cif
_cod_data_source_block 3
_cod_original_sg_symbol_H-M P21/c
_cod_database_code 1512703

loop_
_symmetry_equiv_pos_as_xyz
'x, y, z'
'-x, y+1/2, -z+1/2'
'-x, -y, -z'
'x, -y-1/2, z-1/2'

loop_
_atom_site_label
_atom_site_type_symbol
_atom_site_fract_x
_atom_site_fract_y
_atom_site_fract_z
_atom_site_U_iso_or_equiv
_atom_site_adp_type
_atom_site_occupancy
_atom_site_symmetry_multiplicity
_atom_site_calc_flag
_atom_site_refinement_flags
_atom_site_disorder_assembly
_atom_site_disorder_group
Mn1 Mn 0.41071(4) 0.36028(8) 0.56623(7) 0.0235(2) Uani 1 1 d . . .
O1 O 0.5351(2) 0.3437(4) 0.4705(3) 0.0297(7) Uani 1 1 d . . .
N1 N 0.6767(2) 0.4414(4) 0.3337(4) 0.0272(7) Uani 1 1 d . . .
C1 C 0.5539(3) 0.2430(5) 0.3658(4) 0.0241(8) Uani 1 1 d . . .
C2 C 0.6490(3) 0.2723(5) 0.3263(4) 0.0235(8) Uani 1 1 d . . .
O2 O 0.5020(2) 0.1306(4) 0.2928(3) 0.0290(7) Uani 1 1 d . . .
C3 C 0.7001(3) 0.1380(5) 0.2743(5) 0.0256(8) Uani 1 1 d . . .
O3 O 0.6539(2) -0.1155(4) 0.3970(4) 0.0333(7) Uani 1 1 d . . .
C4 C 0.7795(3) 0.1861(6) 0.2207(6) 0.0350(10) Uani 1 1 d . . .
H4A H 0.8144 0.0991 0.1829 0.042 Uiso 1 1 calc R . .
O4 O 0.6778(2) -0.1419(4) 0.1549(3) 0.0307(7) Uani 1 1 d . . .
C5 C 0.8078(4) 0.3609(6) 0.2223(7) 0.0417(12) Uani 1 1 d U B .
C6 C 0.7545(3) 0.4831(6) 0.2834(6) 0.0377(11) Uani 1 1 d . . .
H6A H 0.7738 0.6009 0.2900 0.045 Uiso 1 1 calc R . .
C7 C 0.6732(3) -0.0550(5) 0.2749(5) 0.0256(8) Uani 1 1 d . . .
C8 C 0.8928(5) 0.4150(9) 0.1605(11) 0.084(2) Uani 1 1 d DU . .
H8C H 0.9468 0.3968 0.2422 0.100 Uiso 0.71(11) 1 calc PR A 1
H8D H 0.8987 0.3356 0.0758 0.100 Uiso 0.71(11) 1 calc PR A 1
H8A H 0.9150 0.3150 0.1080 0.100 Uiso 0.29(11) 1 d PR A 2
H8B H 0.8756 0.5088 0.0846 0.100 Uiso 0.29(11) 1 d PR A 2
C9 C 0.8956(10) 0.6007(12) 0.103(2) 0.087(3) Uani 0.549(13) 1 d PDU B 1
H9A H 0.9527 0.6197 0.0671 0.130 Uiso 0.549(13) 1 calc PR B 1
H9B H 0.8920 0.6817 0.1865 0.130 Uiso 0.549(13) 1 calc PR B 1
H9C H 0.8438 0.6203 0.0194 0.130 Uiso 0.549(13) 1 calc PR B 1
C9' C 0.9703(9) 0.472(2) 0.2872(16) 0.090(3) Uani 0.451(13) 1 d PDU B 2
H9'A H 1.0229 0.5062 0.2431 0.135 Uiso 0.451(13) 1 calc PR B 2
H9'B H 0.9875 0.3752 0.3583 0.135 Uiso 0.451(13) 1 calc PR B 2
H9'C H 0.9504 0.5708 0.3417 0.135 Uiso 0.451(13) 1 calc PR B 2

loop_
_atom_site_aniso_label
_atom_site_aniso_U_11
_atom_site_aniso_U_22
_atom_site_aniso_U_33
_atom_site_aniso_U_23
_atom_site_aniso_U_13
_atom_site_aniso_U_12
Mn1 0.0355(4) 0.0177(3) 0.0186(3) 0.0000(2) 0.0086(2) -0.0001(2)
O1 0.0398(17) 0.0256(15) 0.0263(15) -0.0057(12) 0.0127(13) -0.0021(12)
N1 0.0366(19) 0.0177(17) 0.0289(18) -0.0015(14) 0.0099(15) -0.0017(14)
C1 0.034(2) 0.0200(19) 0.0186(18) 0.0022(14) 0.0049(16) 0.0006(15)
C2 0.033(2) 0.0207(19) 0.0172(17) 0.0000(14) 0.0061(15) -0.0005(15)
O2 0.0364(16) 0.0279(16) 0.0226(14) -0.0044(11) 0.0052(12) -0.0060(12)
C3 0.036(2) 0.021(2) 0.0212(19) 0.0002(15) 0.0075(16) 0.0006(15)
O3 0.058(2) 0.0194(15) 0.0251(15) 0.0018(11) 0.0133(14) -0.0076(13)
C4 0.041(3) 0.025(2) 0.043(3) 0.0008(19) 0.019(2) 0.0020(18)
O4 0.0440(18) 0.0236(15) 0.0231(15) -0.0045(11) 0.0029(13) 0.0048(12)
C5 0.041(3) 0.033(3) 0.057(3) 0.004(2) 0.022(2) 0.0005(19)
C6 0.041(3) 0.025(2) 0.052(3) -0.001(2) 0.019(2) -0.0023(18)
C7 0.033(2) 0.0189(19) 0.0238(19) 0.0011(15) 0.0037(16) 0.0018(15)
C8 0.069(4) 0.056(3) 0.144(7) 0.001(4) 0.067(4) -0.013(3)
C9 0.074(4) 0.060(4) 0.145(7) 0.007(4) 0.067(5) -0.016(4)
C9' 0.074(4) 0.064(4) 0.148(7) -0.001(5) 0.061(5) -0.014(4)

loop_
_atom_type_symbol
_atom_type_description
_atom_type_scat_dispersion_real
_atom_type_scat_dispersion_imag
_atom_type_scat_source
C C 0.0033 0.0016 'International Tables Vol C Tables 4.2.6.8 and 6.1.1.4'
Mn Mn 0.3368 0.7283 'International Tables Vol C Tables 4.2.6.8 and 6.1.1.4'
N N 0.0061 0.0033 'International Tables Vol C Tables 4.2.6.8 and 6.1.1.4'
O O 0.0106 0.0060 'International Tables Vol C Tables 4.2.6.8 and 6.1.1.4'
H H 0.0000 0.0000 'International Tables Vol C Tables 4.2.6.8 and 6.1.1.4'

loop_
_geom_angle_atom_site_label_1
_geom_angle_atom_site_label_2
_geom_angle_atom_site_label_3
_geom_angle
_geom_angle_site_symmetry_1
_geom_angle_site_symmetry_3
O4 Mn1 O3 85.39(12) 2_655 3_656
O4 Mn1 O1 93.37(12) 2_655 .
O3 Mn1 O1 116.33(12) 3_656 .
O4 Mn1 O2 178.62(11) 2_655 4_566
O3 Mn1 O2 95.90(12) 3_656 4_566
O1 Mn1 O2 86.51(12) . 4_566
O4 Mn1 N1 93.87(13) 2_655 3_666
O3 Mn1 N1 102.38(13) 3_656 3_666
O1 Mn1 N1 141.04(12) . 3_666
O2 Mn1 N1 85.37(12) 4_566 3_666
O4 Mn1 O1 92.55(11) 2_655 3_666
O3 Mn1 O1 172.33(12) 3_656 3_666
O1 Mn1 O1 71.13(12) . 3_666
O2 Mn1 O1 86.10(11) 4_566 3_666
N1 Mn1 O1 70.34(11) 3_666 3_666
C1 O1 Mn1 129.7(3) . .
C1 O1 Mn1 109.7(2) . 3_666
Mn1 O1 Mn1 108.87(12) . 3_666
C6 N1 C2 118.6(4) . .
C6 N1 Mn1 123.8(3) . 3_666
C2 N1 Mn1 117.6(3) . 3_666
O2 C1 O1 126.3(4) . .
O2 C1 C2 119.0(4) . .
O1 C1 C2 114.7(3) . .
N1 C2 C3 122.4(4) . .
N1 C2 C1 114.3(3) . .
C3 C2 C1 123.1(4) . .
C1 O2 Mn1 131.6(3) . 4_565
C4 C3 C2 117.5(4) . .
C4 C3 C7 119.4(4) . .
C2 C3 C7 123.1(4) . .
C7 O3 Mn1 129.0(3) . 3_656
C5 C4 C3 121.1(4) . .
C5 C4 H4A 119.4 . .
C3 C4 H4A 119.4 . .
C7 O4 Mn1 130.1(3) . 2_645
C6 C5 C4 116.7(4) . .
C6 C5 C8 121.8(5) . .
C4 C5 C8 121.5(5) . .
N1 C6 C5 123.6(4) . .
N1 C6 H6A 118.2 . .
C5 C6 H6A 118.2 . .
O3 C7 O4 126.0(4) . .
O3 C7 C3 117.4(4) . .
O4 C7 C3 116.5(4) . .
C9 C8 C9' 85.1(10) . .
C9 C8 C5 117.0(7) . .
C9' C8 C5 112.0(9) . .
C9 C8 H8C 108.1 . .
C9' C8 H8C 25.0 . .
C5 C8 H8C 108.1 . .
C9 C8 H8D 108.1 . .
C9' C8 H8D 125.4 . .
C5 C8 H8D 108.1 . .
H8C C8 H8D 107.3 . .
C9 C8 H8A 122.5 . .
C9' C8 H8A 107.4 . .
C5 C8 H8A 109.6 . .
H8C C8 H8A 86.5 . .
H8D C8 H8A 21.8 . .
C9 C8 H8B 26.5 . .
C9' C8 H8B 111.1 . .
C5 C8 H8B 108.7 . .
H8C C8 H8B 132.6 . .
H8D C8 H8B 88.6 . .
H8A C8 H8B 107.9 . .
C8 C9 H8B 34.8 . .
C8 C9 H9A 109.5 . .
H8B C9 H9A 113.0 . .
C8 C9 H9B 109.5 . .
H8B C9 H9B 132.1 . .
H9A C9 H9B 109.5 . .
C8 C9 H9C 109.5 . .
H8B C9 H9C 76.1 . .
H9A C9 H9C 109.5 . .
H9B C9 H9C 109.5 . .
C8 C9' H9'A 109.5 . .
C8 C9' H9'B 109.5 . .
H9'A C9' H9'B 109.5 . .
C8 C9' H9'C 109.5 . .
H9'A C9' H9'C 109.5 . .
H9'B C9' H9'C 109.5 . .

loop_
_geom_bond_atom_site_label_1
_geom_bond_atom_site_label_2
_geom_bond_distance
_geom_bond_site_symmetry_2
Mn1 O4 2.113(3) 2_655
Mn1 O3 2.125(3) 3_656
Mn1 O1 2.149(3) .
Mn1 O2 2.170(3) 4_566
Mn1 N1 2.251(3) 3_666
Mn1 O1 2.410(3) 3_666
O1 C1 1.261(5) .
O1 Mn1 2.410(3) 3_666
N1 C6 1.334(6) .
N1 C2 1.335(5) .
N1 Mn1 2.251(3) 3_666
C1 O2 1.232(5) .
C1 C2 1.514(6) .
C2 C3 1.385(6) .
O2 Mn1 2.170(3) 4_565
C3 C4 1.382(6) .
C3 C7 1.507(5) .
O3 C7 1.244(5) .
O3 Mn1 2.125(3) 3_656
C4 C5 1.381(7) .
C4 H4A 0.9300 .
O4 C7 1.251(5) .
O4 Mn1 2.113(3) 2_645
C5 C6 1.380(7) .
C5 C8 1.504(8) .
C6 H6A 0.9300 .
C8 C9 1.4897(11) .
C8 C9' 1.4898(11) .
C8 H8C 0.9700 .
C8 H8D 0.9700 .
C8 H8A 0.9700 .
C8 H8B 0.9700 .
C9 H8B 0.7571 .
C9 H9A 0.9600 .
C9 H9B 0.9600 .
C9 H9C 0.9600 .
C9' H9'A 0.9600 .
C9' H9'B 0.9600 .
C9' H9'C 0.9600 .
